data_4116006
loop_
_publ_author_name
'W. Robert Scheidt'
'Hugues F. Duval'
'Teresa J. Neal'
'Mary K. Ellison'

_publ_section_title
;
 Intrinsic Structural Distortions in Five-Coordinate (Nitrosyl)iron(II)
 Porphyrinate Derivatives
;
_journal_name_full 'Journal of the American Chemical Society'
_journal_page_first 4651
_journal_page_last 4659
_journal_paper_doi 10.1021/ja993995y
_journal_volume 122
_journal_year 2000
_chemical_formula_sum 'C37 H45 Cl3 Fe N5 O2'
_chemical_formula_weight 753.98
_chemical_name_common '[Fe(oxoOEC)(NO)]'
_chemical_name_systematic
;
NITROSYL-IRON(II)-3,3,7,8,12,13,17,18-OCTAETHYL-3(H)-PORPHIN-2-ONATO(2-)
;
_space_group_IT_number 2
_symmetry_cell_setting triclinic
_symmetry_space_group_name_Hall '-P 1'
_symmetry_space_group_name_H-M 'P -1'
_atom_sites_solution_hydrogens geom
_atom_sites_solution_primary direct
_atom_sites_solution_secondary difmap
_audit_creation_method SHELXL-97
_cell_angle_alpha 69.946(12)
_cell_angle_beta 83.063(7)
_cell_angle_gamma 86.647(11)
_cell_formula_units_Z 2
_cell_length_a 8.8435(6)
_cell_length_b 14.1716(13)
_cell_length_c 15.6651(18)
_cell_measurement_reflns_used 250
_cell_measurement_temperature 130(2)
_cell_measurement_theta_max 20.5
_cell_measurement_theta_min -20.5
_cell_volume 1830.4(3)
_computing_cell_refinement MADNES
_computing_data_collection MADNES
_computing_data_reduction 'MADNES (Messerschmitt & Pflugrath, 1987)'
_computing_molecular_graphics 'ORTEP-III(Burnett, Johnson, 1996)'
_computing_publication_material SHELXL-97
_computing_structure_refinement 'SHELXL-97 (Sheldrick, 1997)'
_computing_structure_solution 'SHELXS-97 (Sheldrick, 1990)'
_diffrn_ambient_temperature 130(2)
_diffrn_measured_fraction_theta_full 0.838
_diffrn_measured_fraction_theta_max 0.838
_diffrn_measurement_device_type 'Enraf-Nonius FAST area-detector'
_diffrn_measurement_method 'Ellipsoid-mask fitting'
_diffrn_radiation_monochromator graphite
_diffrn_radiation_source 'rotating anode'
_diffrn_radiation_type MoK\a
_diffrn_radiation_wavelength 0.71073
_diffrn_reflns_av_R_equivalents 0.0842
_diffrn_reflns_av_sigmaI/netI 0.0629
_diffrn_reflns_limit_h_max 17
_diffrn_reflns_limit_h_min -17
_diffrn_reflns_limit_k_max 28
_diffrn_reflns_limit_k_min -28
_diffrn_reflns_limit_l_max 31
_diffrn_reflns_limit_l_min -31
_diffrn_reflns_number 53891
_diffrn_reflns_theta_full 45.54
_diffrn_reflns_theta_max 45.54
_diffrn_reflns_theta_min 2.32
_diffrn_standards_decay_% 'no measurable crystal decay'
_diffrn_standards_interval_count 0
_diffrn_standards_interval_time 0
_diffrn_standards_number 0
_exptl_absorpt_coefficient_mu 0.671
_exptl_absorpt_correction_T_max 1.00
_exptl_absorpt_correction_T_min 0.781
_exptl_absorpt_correction_type diffast
_exptl_crystal_colour 'dark purple'
_exptl_crystal_density_diffrn 1.368
_exptl_crystal_description 'asymmetrical block'
_exptl_crystal_F_000 790
_exptl_crystal_size_max 0.70
_exptl_crystal_size_mid 0.45
_exptl_crystal_size_min 0.30
_refine_diff_density_max
;
1.492 Extremely high resolution data.  0.72 Angstroms from N(5)
;
_refine_diff_density_min
;
-2.004  Extremely high resolution data.  0.57 Angstroms away from Fe
;
_refine_diff_density_rms 0.139
_refine_ls_extinction_method none
_refine_ls_goodness_of_fit_ref 1.062
_refine_ls_hydrogen_treatment
;
Idealized with riding model, Aromatic C-H = 0.95\%A, Aliphatic C-H = 0.99\%A.
;
_refine_ls_matrix_type full
_refine_ls_number_parameters 441
_refine_ls_number_reflns 26043
_refine_ls_number_restraints 0
_refine_ls_restrained_S_all 1.062
_refine_ls_R_factor_all 0.1082
_refine_ls_R_factor_gt 0.0781
_refine_ls_shift/su_max 0.053
_refine_ls_shift/su_mean 0.008
_refine_ls_structure_factor_coef Fsqd
_refine_ls_weighting_details 'w=1/[\s^2^(Fo^2^)+(0.1109P)^2^+1.5026P] where P=(Fo^2^+2Fc^2^)/3'
_refine_ls_weighting_scheme calc
_refine_ls_wR_factor_gt 0.2082
_refine_ls_wR_factor_ref 0.2351
_reflns_number_gt 18419
_reflns_number_total 26043
_reflns_threshold_expression >2sigma(I)
_cod_data_source_file ja993995y_3.cif
_cod_data_source_block sd:[Fe(oxoOEC)(NO)]
_cod_depositor_comments
;
The following automatic conversions were performed:

'_refine_ls_weighting_scheme' value 'calc
w=1/[\s^2^(Fo^2^)+(0.1109P)^2^+1.5026P] where P=(Fo^2^+2Fc^2^)/3' was
changed to 'calc'. New tag '_refine_ls_weighting_details' was
created. The value of the new tag was set to
'w=1/[\s^2^(Fo^2^)+(0.1109P)^2^+1.5026P] where P=(Fo^2^+2Fc^2^)/3'.

Automatic conversion script
Id: cif_fix_values 3143 2015-03-26 13:38:13Z robertas 
;
_cod_database_code 4116006

loop_
_symmetry_equiv_pos_as_xyz
'x, y, z'
'-x, -y, -z'

loop_
_atom_site_label
_atom_site_type_symbol
_atom_site_fract_x
_atom_site_fract_y
_atom_site_fract_z
_atom_site_U_iso_or_equiv
_atom_site_adp_type
_atom_site_occupancy
_atom_site_calc_flag
_atom_site_refinement_flags
Fe Fe 0.25319(2) 0.452836(15) 0.221573(14) 0.01539(4) Uani 1 d .
N(1) N 0.34873(15) 0.32602(9) 0.30252(8) 0.01776(18) Uani 1 d .
N(2) N 0.33272(14) 0.41379(9) 0.11208(8) 0.01693(17) Uani 1 d .
N(3) N 0.20773(14) 0.59074(9) 0.13541(8) 0.01694(17) Uani 1 d .
N(4) N 0.23253(15) 0.50777(9) 0.32411(8) 0.01755(18) Uani 1 d .
N(5) N 0.07426(15) 0.40016(10) 0.25159(10) 0.0200(2) Uani 1 d .
O(1) O -0.01035(19) 0.35608(14) 0.31414(12) 0.0352(3) Uani 1 d .
O(2) O 0.4140(2) 0.14985(11) 0.51790(9) 0.0308(3) Uani 1 d .
C(A1 C 0.34282(18) 0.29853(11) 0.39657(10) 0.0194(2) Uani 1 d .
C(A2 C 0.40745(17) 0.24694(11) 0.27792(10) 0.0187(2) Uani 1 d .
C(A3 C 0.39783(16) 0.32367(11) 0.11222(10) 0.01741(19) Uani 1 d .
C(A4 C 0.31250(16) 0.46550(11) 0.02156(9) 0.01723(19) Uani 1 d .
C(A5 C 0.20121(17) 0.61955(11) 0.04249(10) 0.01749(19) Uani 1 d .
C(A6 C 0.15284(17) 0.67332(10) 0.15785(10) 0.0180(2) Uani 1 d .
C(A7 C 0.17922(18) 0.60228(11) 0.32183(10) 0.0192(2) Uani 1 d .
C(A8 C 0.24422(18) 0.45567(11) 0.41540(10) 0.0187(2) Uani 1 d .
C(B1 C 0.40107(19) 0.19553(12) 0.43656(10) 0.0214(2) Uani 1 d .
C(B2 C 0.44269(19) 0.15585(11) 0.35882(11) 0.0211(2) Uani 1 d .
C(B3 C 0.42141(16) 0.31815(11) 0.02091(10) 0.0184(2) Uani 1 d .
C(B4 C 0.36724(16) 0.40696(11) -0.03571(10) 0.0180(2) Uani 1 d .
C(B5 C 0.14247(17) 0.72111(11) 0.00585(10) 0.0184(2) Uani 1 d .
C(B6 C 0.11215(18) 0.75441(11) 0.07853(11) 0.0193(2) Uani 1 d .
C(B7 C 0.1627(2) 0.60988(12) 0.41207(11) 0.0215(2) Uani 1 d .
C(B8 C 0.20197(19) 0.51785(12) 0.47070(10) 0.0204(2) Uani 1 d .
C(M1 C 0.29328(19) 0.35619(12) 0.44934(10) 0.0207(2) Uani 1 d .
H(M1 H 0.2924 0.3260 0.5137 0.025 Uiso 1 calc R
C(M2 C 0.43208(18) 0.24530(11) 0.19003(10) 0.0195(2) Uani 1 d .
H(M2 H 0.4760 0.1858 0.1819 0.023 Uiso 1 calc R
C(M3 C 0.24937(17) 0.56060(11) -0.01081(10) 0.0181(2) Uani 1 d .
H(M3 H 0.2379 0.5878 -0.0742 0.022 Uiso 1 calc R
C(M4 C 0.13980(19) 0.67839(11) 0.24519(11) 0.0204(2) Uani 1 d .
H(M4 H 0.1006 0.7392 0.2528 0.024 Uiso 1 calc R
C(11 C 0.6116(2) 0.12331(15) 0.35383(13) 0.0266(3) Uani 1 d .
H(1A H 0.6275 0.0649 0.4092 0.032 Uiso 1 calc R
H(1B H 0.6359 0.1010 0.3003 0.032 Uiso 1 calc R
C(12 C 0.7222(2) 0.2050(2) 0.34628(18) 0.0354(4) Uani 1 d .
H(1C H 0.7116 0.2618 0.2899 0.053 Uiso 1 calc R
H(1D H 0.8268 0.1780 0.3451 0.053 Uiso 1 calc R
H(1E H 0.6995 0.2277 0.3990 0.053 Uiso 1 calc R
C(21 C 0.3407(2) 0.06647(13) 0.37110(13) 0.0272(3) Uani 1 d .
H(2A H 0.3621 0.0457 0.3165 0.033 Uiso 1 calc R
H(2B H 0.3686 0.0092 0.4245 0.033 Uiso 1 calc R
C(22 C 0.1694(3) 0.0882(2) 0.3850(2) 0.0402(5) Uani 1 d .
H(2C H 0.1454 0.1038 0.4415 0.060 Uiso 1 calc R
H(2D H 0.1126 0.0292 0.3892 0.060 Uiso 1 calc R
H(2E H 0.1406 0.1457 0.3331 0.060 Uiso 1 calc R
C(31 C 0.48933(18) 0.23005(12) -0.00308(11) 0.0214(2) Uani 1 d .
H(3A H 0.5725 0.2004 0.0355 0.026 Uiso 1 calc R
H(3B H 0.5347 0.2540 -0.0676 0.026 Uiso 1 calc R
C(32 C 0.3749(2) 0.14822(15) 0.00949(17) 0.0310(4) Uani 1 d .
H(3C H 0.3312 0.1228 0.0735 0.047 Uiso 1 calc R
H(3D H 0.4268 0.0931 -0.0073 0.047 Uiso 1 calc R
H(3E H 0.2934 0.1764 -0.0297 0.047 Uiso 1 calc R
C(41 C 0.35409(18) 0.43812(13) -0.13593(10) 0.0213(2) Uani 1 d .
H(4A H 0.4304 0.4003 -0.1638 0.026 Uiso 1 calc R
H(4B H 0.3759 0.5106 -0.1650 0.026 Uiso 1 calc R
C(42 C 0.1945(2) 0.41842(19) -0.15367(14) 0.0308(4) Uani 1 d .
H(4C H 0.1752 0.3462 -0.1281 0.046 Uiso 1 calc R
H(4D H 0.1875 0.4421 -0.2197 0.046 Uiso 1 calc R
H(4E H 0.1187 0.4543 -0.1246 0.046 Uiso 1 calc R
C(51 C 0.1237(2) 0.77598(13) -0.09245(11) 0.0230(2) Uani 1 d .
H(5A H 0.2151 0.7636 -0.1306 0.028 Uiso 1 calc R
H(5B H 0.1163 0.8490 -0.1030 0.028 Uiso 1 calc R
C(52 C -0.0180(2) 0.7442(2) -0.12261(15) 0.0331(4) Uani 1 d .
H(5C H -0.0105 0.6722 -0.1136 0.050 Uiso 1 calc R
H(5D H -0.0249 0.7822 -0.1874 0.050 Uiso 1 calc R
H(5E H -0.1092 0.7578 -0.0861 0.050 Uiso 1 calc R
C(61 C 0.0522(2) 0.85536(12) 0.07951(13) 0.0246(3) Uani 1 d .
H(6A H -0.0271 0.8458 0.1319 0.029 Uiso 1 calc R
H(6B H 0.0037 0.8898 0.0229 0.029 Uiso 1 calc R
C(62 C 0.1766(3) 0.92192(15) 0.08661(18) 0.0343(4) Uani 1 d .
H(6C H 0.2290 0.8866 0.1407 0.051 Uiso 1 calc R
H(6D H 0.1306 0.9846 0.0919 0.051 Uiso 1 calc R
H(6E H 0.2501 0.9373 0.0318 0.051 Uiso 1 calc R
C(71 C 0.1150(3) 0.70338(15) 0.43349(13) 0.0308(4) Uani 1 d .
H(7A H 0.0856 0.6852 0.5001 0.037 Uiso 1 calc R
H(7B H 0.0243 0.7336 0.4020 0.037 Uiso 1 calc R
C(72 C 0.2417(4) 0.7818(2) 0.4041(2) 0.0480(7) Uani 1 d .
H(7C H 0.3315 0.7526 0.4356 0.072 Uiso 1 calc R
H(7D H 0.2053 0.8408 0.4202 0.072 Uiso 1 calc R
H(7E H 0.2690 0.8018 0.3379 0.072 Uiso 1 calc R
C(81 C 0.2064(2) 0.48641(14) 0.57238(11) 0.0239(3) Uani 1 d .
H(8A H 0.1808 0.4145 0.6006 0.029 Uiso 1 calc R
H(8B H 0.1283 0.5254 0.5977 0.029 Uiso 1 calc R
C(82 C 0.3620(3) 0.5025(3) 0.59741(16) 0.0472(7) Uani 1 d .
H(8C H 0.4377 0.4579 0.5789 0.071 Uiso 1 calc R
H(8D H 0.3567 0.4873 0.6636 0.071 Uiso 1 calc R
H(8E H 0.3914 0.5725 0.5658 0.071 Uiso 1 calc R
C(S) C 0.3246(4) 0.1091(2) 0.72359(16) 0.0448(6) Uani 1 d .
H(S) H 0.3903 0.1091 0.6670 0.054 Uiso 1 calc R
Cl(1 Cl 0.40575(13) 0.02656(6) 0.81901(5) 0.0594(2) Uani 1 d .
Cl(2 Cl 0.14079(12) 0.06843(9) 0.71988(8) 0.0653(2) Uani 1 d .
Cl(3 Cl 0.31435(15) 0.23139(6) 0.72756(6) 0.0677(3) Uani 1 d .

loop_
_atom_site_aniso_label
_atom_site_aniso_U_11
_atom_site_aniso_U_22
_atom_site_aniso_U_33
_atom_site_aniso_U_23
_atom_site_aniso_U_13
_atom_site_aniso_U_12
Fe 0.01627(8) 0.01516(7) 0.01476(8) -0.00516(5) -0.00149(5) -0.00012(5)
N(1) 0.0202(4) 0.0168(4) 0.0156(4) -0.0050(3) -0.0017(3) 0.0015(4)
N(2) 0.0183(4) 0.0172(4) 0.0152(4) -0.0057(3) -0.0015(3) 0.0010(3)
N(3) 0.0186(4) 0.0160(4) 0.0162(4) -0.0054(3) -0.0020(3) 0.0002(3)
N(4) 0.0204(4) 0.0174(4) 0.0152(4) -0.0062(3) -0.0021(3) 0.0008(4)
N(5) 0.0187(4) 0.0205(5) 0.0216(5) -0.0086(4) 0.0002(4) -0.0027(4)
O(1) 0.0310(7) 0.0423(8) 0.0321(7) -0.0142(6) 0.0094(5) -0.0145(6)
O(2) 0.0456(8) 0.0271(6) 0.0169(5) -0.0049(4) -0.0051(5) 0.0090(6)
C(A1 0.0237(6) 0.0188(5) 0.0145(5) -0.0044(4) -0.0021(4) 0.0020(4)
C(A2 0.0213(5) 0.0176(5) 0.0170(5) -0.0056(4) -0.0031(4) 0.0026(4)
C(A3 0.0171(5) 0.0186(5) 0.0170(5) -0.0069(4) -0.0016(4) 0.0007(4)
C(A4 0.0171(5) 0.0193(5) 0.0155(5) -0.0065(4) -0.0009(4) -0.0005(4)
C(A5 0.0188(5) 0.0174(5) 0.0160(5) -0.0051(4) -0.0026(4) -0.0007(4)
C(A6 0.0200(5) 0.0157(4) 0.0181(5) -0.0053(4) -0.0023(4) 0.0004(4)
C(A7 0.0231(5) 0.0172(5) 0.0183(5) -0.0075(4) -0.0016(4) 0.0003(4)
C(A8 0.0221(5) 0.0187(5) 0.0155(5) -0.0060(4) -0.0020(4) -0.0003(4)
C(B1 0.0257(6) 0.0202(5) 0.0165(5) -0.0042(4) -0.0029(4) 0.0032(5)
C(B2 0.0256(6) 0.0178(5) 0.0189(5) -0.0054(4) -0.0029(4) 0.0039(5)
C(B3 0.0177(5) 0.0201(5) 0.0184(5) -0.0085(4) -0.0005(4) -0.0001(4)
C(B4 0.0174(5) 0.0212(5) 0.0162(5) -0.0073(4) -0.0008(4) -0.0019(4)
C(B5 0.0200(5) 0.0163(5) 0.0169(5) -0.0029(4) -0.0027(4) -0.0009(4)
C(B6 0.0214(5) 0.0157(5) 0.0203(5) -0.0054(4) -0.0031(4) 0.0009(4)
C(B7 0.0258(6) 0.0207(5) 0.0192(5) -0.0088(4) -0.0010(5) -0.0006(5)
C(B8 0.0234(6) 0.0223(6) 0.0164(5) -0.0080(4) -0.0007(4) -0.0008(5)
C(M1 0.0255(6) 0.0207(5) 0.0153(5) -0.0057(4) -0.0027(4) 0.0024(5)
C(M2 0.0219(5) 0.0181(5) 0.0184(5) -0.0066(4) -0.0018(4) 0.0025(4)
C(M3 0.0199(5) 0.0188(5) 0.0152(5) -0.0049(4) -0.0026(4) 0.0000(4)
C(M4 0.0258(6) 0.0170(5) 0.0188(5) -0.0068(4) -0.0022(4) 0.0010(4)
C(11 0.0271(7) 0.0278(7) 0.0236(7) -0.0078(5) -0.0047(5) 0.0077(6)
C(12 0.0261(8) 0.0453(12) 0.0374(10) -0.0166(9) -0.0051(7) -0.0017(8)
C(21 0.0351(8) 0.0208(6) 0.0244(7) -0.0055(5) -0.0050(6) -0.0005(6)
C(22 0.0305(9) 0.0347(10) 0.0512(14) -0.0082(9) -0.0050(9) -0.0060(8)
C(31 0.0211(5) 0.0224(6) 0.0231(6) -0.0116(5) -0.0002(4) 0.0006(5)
C(32 0.0293(8) 0.0268(7) 0.0428(10) -0.0193(7) -0.0026(7) -0.0030(6)
C(41 0.0209(5) 0.0270(6) 0.0164(5) -0.0085(4) 0.0003(4) -0.0008(5)
C(42 0.0233(7) 0.0478(11) 0.0224(7) -0.0124(7) -0.0035(5) -0.0035(7)
C(51 0.0254(6) 0.0220(6) 0.0194(6) -0.0037(4) -0.0051(5) 0.0008(5)
C(52 0.0271(7) 0.0482(12) 0.0253(8) -0.0124(7) -0.0085(6) 0.0013(7)
C(61 0.0289(7) 0.0180(5) 0.0264(7) -0.0068(5) -0.0060(5) 0.0040(5)
C(62 0.0407(10) 0.0192(6) 0.0431(11) -0.0093(7) -0.0076(8) -0.0014(7)
C(71 0.0467(11) 0.0245(7) 0.0236(7) -0.0129(6) -0.0010(7) 0.0036(7)
C(72 0.078(2) 0.0314(10) 0.0410(12) -0.0195(9) -0.0046(13) -0.0136(12)
C(81 0.0264(6) 0.0293(7) 0.0165(5) -0.0092(5) 0.0000(5) -0.0006(5)
C(82 0.0369(11) 0.085(2) 0.0210(8) -0.0167(10) -0.0024(7) -0.0182(12)
C(S) 0.0663(17) 0.0407(11) 0.0241(8) -0.0111(8) -0.0003(9) 0.0176(12)
Cl(1 0.1069(7) 0.0404(3) 0.0345(3) -0.0164(2) -0.0246(4) 0.0285(4)
Cl(2 0.0629(5) 0.0724(6) 0.0669(5) -0.0363(5) -0.0052(4) 0.0223(4)
Cl(3 0.1105(8) 0.0320(3) 0.0494(4) -0.0049(3) 0.0003(5) 0.0130(4)

loop_
_atom_type_symbol
_atom_type_description
_atom_type_scat_dispersion_real
_atom_type_scat_dispersion_imag
_atom_type_scat_source
C C 0.0033 0.0016 'International Tables Vol C Tables 4.2.6.8 and 6.1.1.4'
H H 0.0000 0.0000 'International Tables Vol C Tables 4.2.6.8 and 6.1.1.4'
N N 0.0061 0.0033 'International Tables Vol C Tables 4.2.6.8 and 6.1.1.4'
O O 0.0106 0.0060 'International Tables Vol C Tables 4.2.6.8 and 6.1.1.4'
Fe Fe 0.3463 0.8444 'International Tables Vol C Tables 4.2.6.8 and 6.1.1.4'
Cl Cl 0.1484 0.1585 'International Tables Vol C Tables 4.2.6.8 and 6.1.1.4'

loop_
_geom_angle_atom_site_label_1
_geom_angle_atom_site_label_2
_geom_angle_atom_site_label_3
_geom_angle
N(5) Fe N(4) 93.38(6)
N(5) Fe N(3) 102.03(6)
N(4) Fe N(3) 89.21(5)
N(5) Fe N(2) 102.72(6)
N(4) Fe N(2) 163.87(5)
N(3) Fe N(2) 88.30(5)
N(5) Fe N(1) 91.29(6)
N(4) Fe N(1) 89.64(5)
N(3) Fe N(1) 166.68(5)
N(2) Fe N(1) 89.13(5)
C(A2 N(1) C(A1 108.14(12)
C(A2 N(1) Fe 126.78(10)
C(A1 N(1) Fe 124.35(10)
C(A3 N(2) C(A4 104.71(11)
C(A3 N(2) Fe 127.22(10)
C(A4 N(2) Fe 127.39(10)
C(A5 N(3) C(A6 104.42(12)
C(A5 N(3) Fe 127.52(10)
C(A6 N(3) Fe 127.35(10)
C(A8 N(4) C(A7 104.45(12)
C(A8 N(4) Fe 127.55(10)
C(A7 N(4) Fe 127.26(10)
O(1) N(5) Fe 143.11(15)
C(M1 C(A1 N(1) 127.31(14)
C(M1 C(A1 C(B1 121.79(14)
N(1) C(A1 C(B1 110.89(13)
N(1) C(A2 C(M2 125.60(14)
N(1) C(A2 C(B2 113.09(12)
C(M2 C(A2 C(B2 121.30(13)
N(2) C(A3 C(M2 124.78(13)
N(2) C(A3 C(B3 111.45(13)
C(M2 C(A3 C(B3 123.73(13)
C(M3 C(A4 N(2) 124.98(13)
C(M3 C(A4 C(B4 123.84(13)
N(2) C(A4 C(B4 111.18(13)
N(3) C(A5 C(M3 124.87(13)
N(3) C(A5 C(B5 111.58(12)
C(M3 C(A5 C(B5 123.52(13)
N(3) C(A6 C(M4 124.55(13)
N(3) C(A6 C(B6 111.34(13)
C(M4 C(A6 C(B6 124.11(13)
C(M4 C(A7 N(4) 125.27(13)
C(M4 C(A7 C(B7 123.65(14)
N(4) C(A7 C(B7 111.02(13)
N(4) C(A8 C(M1 124.11(13)
N(4) C(A8 C(B8 111.56(13)
C(M1 C(A8 C(B8 124.32(14)
O(2) C(B1 C(A1 126.87(15)
O(2) C(B1 C(B2 126.31(15)
C(A1 C(B1 C(B2 106.83(13)
C(B1 C(B2 C(A2 101.00(12)
C(B1 C(B2 C(11 110.97(15)
C(A2 C(B2 C(11 112.73(14)
C(B1 C(B2 C(21 109.63(14)
C(A2 C(B2 C(21 112.01(14)
C(11 C(B2 C(21 110.17(14)
C(B4 C(B3 C(A3 106.28(12)
C(B4 C(B3 C(31 128.45(14)
C(A3 C(B3 C(31 125.26(14)
C(B3 C(B4 C(A4 106.37(12)
C(B3 C(B4 C(41 128.60(13)
C(A4 C(B4 C(41 124.90(14)
C(B6 C(B5 C(A5 105.98(13)
C(B6 C(B5 C(51 128.71(14)
C(A5 C(B5 C(51 125.30(14)
C(B5 C(B6 C(A6 106.68(12)
C(B5 C(B6 C(61 128.76(14)
C(A6 C(B6 C(61 124.54(14)
C(B8 C(B7 C(A7 106.65(13)
C(B8 C(B7 C(71 128.36(15)
C(A7 C(B7 C(71 124.97(15)
C(B7 C(B8 C(A8 106.29(13)
C(B7 C(B8 C(81 127.94(14)
C(A8 C(B8 C(81 125.74(15)
C(A1 C(M1 C(A8 124.63(14)
C(A2 C(M2 C(A3 125.28(13)
C(A4 C(M3 C(A5 124.75(13)
C(A7 C(M4 C(A6 125.16(14)
C(12 C(11 C(B2 114.42(16)
C(22 C(21 C(B2 114.50(17)
C(B3 C(31 C(32 113.82(14)
C(B4 C(41 C(42 111.07(13)
C(B5 C(51 C(52 112.80(15)
C(B6 C(61 C(62 112.69(16)
C(B7 C(71 C(72 112.7(2)
C(B8 C(81 C(82 112.37(15)
Cl(3 C(S) Cl(1 110.32(17)
Cl(3 C(S) Cl(2 110.30(16)
Cl(1 C(S) Cl(2 110.02(17)

loop_
_geom_bond_atom_site_label_1
_geom_bond_atom_site_label_2
_geom_bond_distance
Fe N(5) 1.7320(13)
Fe N(4) 1.9974(12)
Fe N(3) 2.0082(13)
Fe N(2) 2.0141(12)
Fe N(1) 2.0174(13)
N(1) C(A2 1.3615(19)
N(1) C(A1 1.3840(19)
N(2) C(A3 1.3694(18)
N(2) C(A4 1.3831(19)
N(3) C(A5 1.3779(19)
N(3) C(A6 1.3796(18)
N(4) C(A8 1.3797(19)
N(4) C(A7 1.3838(19)
N(5) O(1) 1.1696(19)
O(2) C(B1 1.232(2)
C(A1 C(M1 1.370(2)
C(A1 C(B1 1.467(2)
C(A2 C(M2 1.376(2)
C(A2 C(B2 1.515(2)
C(A3 C(M2 1.390(2)
C(A3 C(B3 1.449(2)
C(A4 C(M3 1.377(2)
C(A4 C(B4 1.4442(19)
C(A5 C(M3 1.388(2)
C(A5 C(B5 1.445(2)
C(A6 C(M4 1.385(2)
C(A6 C(B6 1.440(2)
C(A7 C(M4 1.377(2)
C(A7 C(B7 1.443(2)
C(A8 C(M1 1.389(2)
C(A8 C(B8 1.440(2)
C(B1 C(B2 1.507(2)
C(B2 C(11 1.538(2)
C(B2 C(21 1.543(3)
C(B3 C(B4 1.366(2)
C(B3 C(31 1.497(2)
C(B4 C(41 1.495(2)
C(B5 C(B6 1.368(2)
C(B5 C(51 1.493(2)
C(B6 C(61 1.501(2)
C(B7 C(B8 1.367(2)
C(B7 C(71 1.501(2)
C(B8 C(81 1.505(2)
C(11 C(12 1.524(3)
C(21 C(22 1.532(3)
C(31 C(32 1.530(3)
C(41 C(42 1.530(3)
C(51 C(52 1.534(3)
C(61 C(62 1.529(3)
C(71 C(72 1.540(4)
C(81 C(82 1.525(3)
C(S) Cl(3 1.752(3)
C(S) Cl(1 1.755(3)
C(S) Cl(2 1.770(4)
